data_4333884
loop_
_publ_author_name
'Nora Gr\"uger'
'Lara-Isabel Rodr\'iguez'
'Hubert Wadepohl'
'Lutz H. Gade'

_publ_section_title
;
 Achiral and Chiral PNP-Pincer Ligands with a Carbazole Backbone:
 Coordination Chemistry with d8 Transition Metals
;
_journal_name_full 'Inorganic Chemistry'
_journal_page_first 2050
_journal_page_last 2059
_journal_paper_doi 10.1021/ic302454n
_journal_volume 52
_journal_year 2013
_chemical_formula_sum 'C47 H47 Br Cl3 N Ni P2'
_chemical_formula_weight 932.77
_space_group_IT_number 2
_symmetry_cell_setting triclinic
_symmetry_Int_Tables_number 2
_symmetry_space_group_name_Hall '-P 1'
_symmetry_space_group_name_H-M 'P -1'
_atom_sites_solution_hydrogens geom
_atom_sites_solution_primary dual
_atom_sites_solution_secondary difmap
_audit_block_code ga_ng20
_audit_creation_method SHELXL-97
_audit_update_record 'Mon Jun 18 14:46:50 CEST 2012'
_cell_angle_alpha 62.554(11)
_cell_angle_beta 76.346(10)
_cell_angle_gamma 68.730(13)
_cell_formula_units_Z 2
_cell_length_a 12.639(6)
_cell_length_b 14.010(7)
_cell_length_c 14.816(8)
_cell_measurement_reflns_used 5529
_cell_measurement_temperature 100(2)
_cell_measurement_theta_max 25.44
_cell_measurement_theta_min 2.42
_cell_volume 2162.1(19)
_computing_cell_refinement
;
SAINT (Bruker AXS, 1997-2008). Includes estimated systematic errors
 of the unit cell constants from Monte Carlo simulations.
;
_computing_data_collection 'SMART-5.631 (Bruker AXS, 2003)'
_computing_data_reduction 'SAINT (Bruker AXS, 1997-2008)'
_computing_publication_material 'SHELXL-97 (Sheldrick, 1997)'
_computing_structure_refinement 'SHELXL-97 (Sheldrick, 1997)'
_computing_structure_solution 'SIR2011 (Giacovazzo et al., 2011)'
_diffrn_ambient_environment 'perfluoro polyether oil'
_diffrn_ambient_temperature 100(2)
_diffrn_detector 'CCD plate'
_diffrn_detector_area_resol_mean 8.19
_diffrn_detector_type CCD-PXL-KAF2
_diffrn_measured_fraction_theta_full 0.998
_diffrn_measured_fraction_theta_max 0.998
_diffrn_measurement_device 'three-circle diffractometer'
_diffrn_measurement_device_type 'Bruker AXS Smart 1000'
_diffrn_measurement_method '\f- and \w-scans'
_diffrn_measurement_specimen_support 'polyimid foil'
_diffrn_radiation_monochromator graphite
_diffrn_radiation_probe x-ray
_diffrn_radiation_type MoK\a
_diffrn_radiation_wavelength 0.71073
_diffrn_reflns_av_R_equivalents 0.0719
_diffrn_reflns_av_sigmaI/netI 0.0610
_diffrn_reflns_limit_h_max 15
_diffrn_reflns_limit_h_min -15
_diffrn_reflns_limit_k_max 17
_diffrn_reflns_limit_k_min -15
_diffrn_reflns_limit_l_max 18
_diffrn_reflns_limit_l_min 0
_diffrn_reflns_number 40954
_diffrn_reflns_theta_full 26.37
_diffrn_reflns_theta_max 26.42
_diffrn_reflns_theta_min 1.71
_diffrn_source 'fine-focus sealed tube (Mo)'
_exptl_absorpt_coefficient_mu 1.666
_exptl_absorpt_correction_T_max 0.9605
_exptl_absorpt_correction_T_min 0.7947
_exptl_absorpt_correction_type analytical
_exptl_absorpt_process_details
;
SADABS (Sheldrick & Bruker AXS, 2004-2008)
;
_exptl_crystal_colour red
_exptl_crystal_density_diffrn 1.433
_exptl_crystal_description plate
_exptl_crystal_F_000 960
_exptl_crystal_size_max 0.14
_exptl_crystal_size_mid 0.07
_exptl_crystal_size_min 0.06
_refine_diff_density_max 1.229
_refine_diff_density_min -1.202
_refine_diff_density_rms 0.096
_refine_ls_abs_structure_details 'Flack H D (1983), Acta Cryst. A39, 876-881'
_refine_ls_extinction_method none
_refine_ls_goodness_of_fit_ref 1.017
_refine_ls_hydrogen_treatment constr
_refine_ls_matrix_type full
_refine_ls_number_parameters 530
_refine_ls_number_reflns 8874
_refine_ls_number_restraints 48
_refine_ls_restrained_S_all 1.245
_refine_ls_R_factor_all 0.0850
_refine_ls_R_factor_gt 0.0515
_refine_ls_shift/su_max 0.000
_refine_ls_shift/su_mean 0.000
_refine_ls_structure_factor_coef Fsqd
_refine_ls_weighting_details 'calc w=1/[\s^2^(Fo^2^)+(0.0427P)^2^+5.4856P] where P=(Fo^2^+2Fc^2^)/3'
_refine_ls_weighting_scheme calc
_refine_ls_wR_factor_gt 0.1071
_refine_ls_wR_factor_ref 0.1213
_reflns_number_gt 6432
_reflns_number_total 8874
_reflns_threshold_expression >2sigma(I)
_cod_data_source_file ic302454n_si_002_4.cif
_cod_data_source_block complex_9b
_cod_database_code 4333884
_audit_block_refno 1447
_audit_block_usercomment ng198-03

loop_
_symmetry_equiv_pos_as_xyz
'x, y, z'
'-x, -y, -z'

loop_
_atom_site_label
_atom_site_type_symbol
_atom_site_fract_x
_atom_site_fract_y
_atom_site_fract_z
_atom_site_U_iso_or_equiv
_atom_site_adp_type
_atom_site_occupancy
_atom_site_symmetry_multiplicity
_atom_site_calc_flag
_atom_site_refinement_flags
_atom_site_disorder_assembly
_atom_site_disorder_group
Br Br 0.31263(5) 0.59333(5) 0.83236(4) 0.03766(18) Uani 1 1 d . . .
Ni Ni 0.26883(5) 0.74025(5) 0.67461(4) 0.01440(15) Uani 1 1 d . . .
P1 P 0.45218(10) 0.73363(10) 0.64640(8) 0.0140(2) Uani 1 1 d . . .
P2 P 0.08874(10) 0.74383(10) 0.72786(8) 0.0135(2) Uani 1 1 d . . .
N1 N 0.2356(3) 0.8391(3) 0.5334(3) 0.0124(7) Uani 1 1 d . . .
C2 C 0.1383(3) 0.8499(3) 0.4951(3) 0.0110(9) Uani 1 1 d . . .
C3 C 0.0251(4) 0.8646(3) 0.5387(3) 0.0126(9) Uani 1 1 d . . .
C4 C -0.0561(4) 0.8713(3) 0.4859(3) 0.0140(9) Uani 1 1 d . . .
H4 H -0.1321 0.8789 0.5163 0.017 Uiso 1 1 calc R . .
C5 C -0.0321(4) 0.8674(4) 0.3893(3) 0.0157(9) Uani 1 1 d . . .
C6 C 0.0787(4) 0.8581(3) 0.3450(3) 0.0129(9) Uani 1 1 d . . .
H6 H 0.0977 0.8560 0.2799 0.016 Uiso 1 1 calc R . .
C7 C 0.1624(4) 0.8519(3) 0.3963(3) 0.0125(9) Uani 1 1 d . . .
C8 C 0.2804(4) 0.8454(3) 0.3690(3) 0.0115(9) Uani 1 1 d . . .
C9 C 0.3520(4) 0.8432(4) 0.2820(3) 0.0144(9) Uani 1 1 d . . .
H9 H 0.3229 0.8463 0.2269 0.017 Uiso 1 1 calc R . .
C10 C 0.4647(4) 0.8364(4) 0.2759(3) 0.0167(9) Uani 1 1 d . . .
C11 C 0.5017(4) 0.8395(4) 0.3572(3) 0.0146(9) Uani 1 1 d . . .
H11 H 0.5783 0.8388 0.3522 0.018 Uiso 1 1 calc R . .
C12 C 0.4324(4) 0.8433(4) 0.4436(3) 0.0132(9) Uani 1 1 d . . .
C13 C 0.3204(3) 0.8408(3) 0.4527(3) 0.0111(9) Uani 1 1 d . . .
C14 C 0.4745(4) 0.8509(4) 0.5263(3) 0.0136(9) Uani 1 1 d . . .
H14A H 0.4319 0.9234 0.5312 0.016 Uiso 1 1 calc R . .
H14B H 0.5565 0.8459 0.5111 0.016 Uiso 1 1 calc R . .
C15 C -0.0043(4) 0.8706(4) 0.6401(3) 0.0136(9) Uani 1 1 d . . .
H15A H -0.0852 0.8738 0.6634 0.016 Uiso 1 1 calc R . .
H15B H 0.0083 0.9384 0.6357 0.016 Uiso 1 1 calc R . .
C16 C -0.1271(4) 0.8695(4) 0.3402(4) 0.0215(10) Uani 1 1 d . . .
C17 C -0.1663(5) 0.7660(5) 0.4105(4) 0.0334(13) Uani 1 1 d . . .
H17A H -0.1014 0.6981 0.4211 0.050 Uiso 1 1 calc R . .
H17B H -0.2251 0.7636 0.3794 0.050 Uiso 1 1 calc R . .
H17C H -0.1977 0.7698 0.4763 0.050 Uiso 1 1 calc R . .
C18 C -0.2276(4) 0.9770(5) 0.3278(5) 0.0381(15) Uani 1 1 d . . .
H18A H -0.2549 0.9792 0.3946 0.057 Uiso 1 1 calc R . .
H18B H -0.2895 0.9766 0.2988 0.057 Uiso 1 1 calc R . .
H18C H -0.2021 1.0433 0.2821 0.057 Uiso 1 1 calc R . .
C19 C -0.0879(4) 0.8663(5) 0.2359(4) 0.0281(12) Uani 1 1 d . . .
H19A H -0.0614 0.9319 0.1898 0.042 Uiso 1 1 calc R . .
H19B H -0.1517 0.8677 0.2079 0.042 Uiso 1 1 calc R . .
H19C H -0.0255 0.7973 0.2429 0.042 Uiso 1 1 calc R . .
C20 C 0.5516(4) 0.8238(4) 0.1862(4) 0.0235(11) Uani 1 1 d . . .
C21 C 0.6495(4) 0.7154(5) 0.2286(4) 0.0339(13) Uani 1 1 d . . .
H21A H 0.6893 0.7215 0.2741 0.051 Uiso 1 1 calc R . .
H21B H 0.7029 0.7042 0.1720 0.051 Uiso 1 1 calc R . .
H21C H 0.6187 0.6513 0.2668 0.051 Uiso 1 1 calc R . .
C22 C 0.4959(5) 0.8141(6) 0.1107(4) 0.0433(16) Uani 1 1 d . . .
H22A H 0.4699 0.7468 0.1452 0.065 Uiso 1 1 calc R . .
H22B H 0.5515 0.8084 0.0534 0.065 Uiso 1 1 calc R . .
H22C H 0.4307 0.8809 0.0851 0.065 Uiso 1 1 calc R . .
C23 C 0.5980(5) 0.9236(5) 0.1318(4) 0.0383(14) Uani 1 1 d . . .
H23A H 0.5352 0.9928 0.1054 0.057 Uiso 1 1 calc R . .
H23B H 0.6528 0.9149 0.0751 0.057 Uiso 1 1 calc R . .
H23C H 0.6360 0.9280 0.1797 0.057 Uiso 1 1 calc R . .
C24 C 0.5251(4) 0.7397(4) 0.7354(3) 0.0201(10) Uani 1 1 d . . .
C25 C 0.5418(4) 0.8394(5) 0.7190(4) 0.0261(11) Uani 1 1 d . . .
H25 H 0.5105 0.9070 0.6629 0.031 Uiso 1 1 calc R . .
C26 C 0.6039(5) 0.8414(6) 0.7842(5) 0.0382(15) Uani 1 1 d . . .
H26 H 0.6153 0.9099 0.7718 0.046 Uiso 1 1 calc R . .
C27 C 0.6484(5) 0.7447(6) 0.8658(4) 0.0426(17) Uani 1 1 d . . .
H27 H 0.6910 0.7461 0.9098 0.051 Uiso 1 1 calc R . .
C28 C 0.6312(5) 0.6443(6) 0.8845(4) 0.0426(16) Uani 1 1 d . . .
H28 H 0.6612 0.5776 0.9418 0.051 Uiso 1 1 calc R . .
C29 C 0.5699(4) 0.6416(5) 0.8192(4) 0.0306(13) Uani 1 1 d . . .
H29 H 0.5587 0.5729 0.8318 0.037 Uiso 1 1 calc R . .
C30 C 0.5474(4) 0.6127(4) 0.6236(3) 0.0170(10) Uani 1 1 d . . .
C31 C 0.6636(4) 0.6017(4) 0.5997(4) 0.0231(11) Uani 1 1 d . . .
H31 H 0.6935 0.6540 0.6014 0.028 Uiso 1 1 calc R . .
C32 C 0.7355(4) 0.5153(4) 0.5733(4) 0.0300(12) Uani 1 1 d . . .
H32 H 0.8142 0.5095 0.5556 0.036 Uiso 1 1 calc R . .
C33 C 0.6933(5) 0.4376(4) 0.5727(4) 0.0309(12) Uani 1 1 d . . .
H33 H 0.7432 0.3775 0.5558 0.037 Uiso 1 1 calc R . .
C34 C 0.5789(4) 0.4470(4) 0.5965(4) 0.0295(12) Uani 1 1 d . . .
H34 H 0.5499 0.3938 0.5955 0.035 Uiso 1 1 calc R . .
C35 C 0.5057(4) 0.5343(4) 0.6220(4) 0.0240(11) Uani 1 1 d . . .
H35 H 0.4268 0.5404 0.6384 0.029 Uiso 1 1 calc R . .
C36 C 0.0297(4) 0.7448(4) 0.8516(3) 0.0187(10) Uani 1 1 d . . .
C37 C 0.0303(5) 0.6450(4) 0.9384(4) 0.0281(12) Uani 1 1 d . . .
H37 H 0.0654 0.5747 0.9339 0.034 Uiso 1 1 calc R . .
C38 C -0.0202(5) 0.6484(5) 1.0313(4) 0.0367(14) Uani 1 1 d . . .
H38 H -0.0205 0.5802 1.0899 0.044 Uiso 1 1 calc R . .
C39 C -0.0695(6) 0.7491(5) 1.0392(4) 0.0417(15) Uani 1 1 d . . .
H39 H -0.1040 0.7506 1.1030 0.050 Uiso 1 1 calc R . .
C40 C -0.0692(6) 0.8473(5) 0.9553(5) 0.0502(18) Uani 1 1 d . . .
H40 H -0.1027 0.9171 0.9612 0.060 Uiso 1 1 calc R . .
C41 C -0.0200(5) 0.8457(5) 0.8612(4) 0.0350(14) Uani 1 1 d . . .
H41 H -0.0206 0.9145 0.8032 0.042 Uiso 1 1 calc R . .
C42 C 0.0476(4) 0.6345(4) 0.7235(3) 0.0149(9) Uani 1 1 d . . .
C43 C 0.1248(4) 0.5589(4) 0.6865(3) 0.0193(10) Uani 1 1 d . . .
H43 H 0.2021 0.5588 0.6698 0.023 Uiso 1 1 calc R . .
C44 C 0.0898(4) 0.4829(4) 0.6736(4) 0.0249(11) Uani 1 1 d . . .
H44 H 0.1434 0.4312 0.6481 0.030 Uiso 1 1 calc R . .
C45 C -0.0211(5) 0.4823(4) 0.6974(4) 0.0297(12) Uani 1 1 d . . .
H45 H -0.0444 0.4300 0.6887 0.036 Uiso 1 1 calc R . .
C46 C -0.0998(4) 0.5579(5) 0.7343(4) 0.0326(13) Uani 1 1 d . . .
H46 H -0.1771 0.5577 0.7506 0.039 Uiso 1 1 calc R . .
C47 C -0.0658(4) 0.6332(4) 0.7471(4) 0.0253(11) Uani 1 1 d . . .
H47 H -0.1200 0.6849 0.7724 0.030 Uiso 1 1 calc R . .
Cl1A Cl 0.2428(2) 0.6671(2) 1.1763(2) 0.0431(7) Uani 0.642(4) 1 d PDU A 1
Cl1B Cl 0.3161(9) 0.6333(5) 1.1082(7) 0.150(5) Uani 0.358(4) 1 d PDU A 2
Cl2A Cl 0.1822(4) 0.8854(2) 1.0156(3) 0.0747(12) Uani 0.642(4) 1 d PDU A 1
Cl2B Cl 0.1364(6) 0.8471(9) 1.0654(9) 0.135(4) Uani 0.358(4) 1 d PDU A 2
Cl3A Cl 0.3733(3) 0.7062(4) 0.9874(3) 0.0776(14) Uani 0.642(4) 1 d PDU A 1
Cl3B Cl 0.3274(5) 0.8247(5) 0.9274(3) 0.0584(18) Uani 0.358(4) 1 d PDU A 2
C91 C 0.2377(4) 0.7481(4) 1.0339(4) 0.0514(18) Uani 1 1 d D . .
H91 H 0.1864 0.7268 1.0090 0.062 Uiso 1 1 calc R A 1

loop_
_atom_site_aniso_label
_atom_site_aniso_U_11
_atom_site_aniso_U_22
_atom_site_aniso_U_33
_atom_site_aniso_U_23
_atom_site_aniso_U_13
_atom_site_aniso_U_12
Br 0.0236(3) 0.0509(4) 0.0174(3) 0.0093(2) -0.0073(2) -0.0159(3)
Ni 0.0126(3) 0.0178(3) 0.0108(3) -0.0037(2) -0.0009(2) -0.0053(2)
P1 0.0129(6) 0.0169(6) 0.0110(5) -0.0042(5) -0.0022(4) -0.0044(5)
P2 0.0140(6) 0.0147(6) 0.0122(5) -0.0068(5) 0.0014(4) -0.0044(5)
N1 0.0099(18) 0.0151(19) 0.0113(18) -0.0055(15) -0.0008(14) -0.0025(15)
C2 0.011(2) 0.008(2) 0.013(2) -0.0041(17) -0.0021(16) -0.0006(16)
C3 0.015(2) 0.008(2) 0.013(2) -0.0055(17) -0.0010(17) 0.0001(17)
C4 0.009(2) 0.011(2) 0.022(2) -0.0084(19) 0.0002(17) -0.0019(17)
C5 0.017(2) 0.009(2) 0.022(2) -0.0070(19) -0.0071(19) -0.0010(18)
C6 0.015(2) 0.011(2) 0.016(2) -0.0088(18) -0.0023(17) -0.0013(17)
C7 0.011(2) 0.009(2) 0.016(2) -0.0057(18) -0.0030(17) -0.0005(17)
C8 0.012(2) 0.007(2) 0.014(2) -0.0038(17) -0.0018(17) -0.0028(17)
C9 0.017(2) 0.013(2) 0.013(2) -0.0044(18) -0.0034(17) -0.0045(18)
C10 0.017(2) 0.018(2) 0.013(2) -0.0052(19) 0.0020(18) -0.0063(19)
C11 0.010(2) 0.018(2) 0.015(2) -0.0046(19) 0.0008(17) -0.0078(18)
C12 0.015(2) 0.011(2) 0.011(2) -0.0018(17) -0.0027(17) -0.0035(17)
C13 0.012(2) 0.009(2) 0.010(2) -0.0038(17) 0.0001(16) -0.0028(17)
C14 0.010(2) 0.015(2) 0.016(2) -0.0069(18) -0.0009(17) -0.0042(18)
C15 0.012(2) 0.014(2) 0.015(2) -0.0082(18) 0.0016(17) -0.0020(17)
C16 0.015(2) 0.024(3) 0.032(3) -0.018(2) -0.005(2) -0.002(2)
C17 0.029(3) 0.045(3) 0.044(3) -0.025(3) -0.004(2) -0.020(3)
C18 0.020(3) 0.045(4) 0.064(4) -0.042(3) -0.022(3) 0.012(2)
C19 0.026(3) 0.033(3) 0.037(3) -0.023(3) -0.011(2) -0.004(2)
C20 0.019(2) 0.040(3) 0.016(2) -0.017(2) 0.0041(19) -0.010(2)
C21 0.022(3) 0.048(4) 0.033(3) -0.026(3) 0.011(2) -0.008(3)
C22 0.028(3) 0.090(5) 0.028(3) -0.042(3) 0.011(2) -0.020(3)
C23 0.037(3) 0.048(4) 0.027(3) -0.017(3) 0.018(2) -0.021(3)
C24 0.013(2) 0.035(3) 0.015(2) -0.013(2) 0.0010(18) -0.008(2)
C25 0.022(3) 0.035(3) 0.026(3) -0.020(2) -0.004(2) -0.003(2)
C26 0.026(3) 0.060(4) 0.047(4) -0.042(3) -0.004(3) -0.006(3)
C27 0.021(3) 0.091(5) 0.029(3) -0.042(4) -0.002(2) -0.008(3)
C28 0.027(3) 0.073(5) 0.020(3) -0.010(3) -0.007(2) -0.015(3)
C29 0.023(3) 0.048(4) 0.015(2) -0.006(2) -0.002(2) -0.013(2)
C30 0.017(2) 0.014(2) 0.015(2) -0.0017(18) -0.0036(18) -0.0037(19)
C31 0.021(3) 0.015(2) 0.033(3) -0.008(2) -0.005(2) -0.005(2)
C32 0.020(3) 0.024(3) 0.037(3) -0.009(2) 0.000(2) -0.002(2)
C33 0.029(3) 0.016(3) 0.042(3) -0.012(2) -0.005(2) 0.002(2)
C34 0.028(3) 0.018(3) 0.046(3) -0.016(2) -0.005(2) -0.006(2)
C35 0.018(2) 0.021(3) 0.032(3) -0.009(2) -0.004(2) -0.007(2)
C36 0.022(2) 0.024(3) 0.016(2) -0.012(2) 0.0041(19) -0.012(2)
C37 0.043(3) 0.026(3) 0.018(3) -0.010(2) 0.004(2) -0.016(2)
C38 0.060(4) 0.039(3) 0.018(3) -0.012(2) 0.013(3) -0.033(3)
C39 0.063(4) 0.053(4) 0.020(3) -0.023(3) 0.019(3) -0.031(3)
C40 0.079(5) 0.038(4) 0.036(3) -0.028(3) 0.022(3) -0.020(3)
C41 0.055(4) 0.025(3) 0.020(3) -0.011(2) 0.009(2) -0.013(3)
C42 0.017(2) 0.015(2) 0.015(2) -0.0064(19) -0.0012(18) -0.0058(18)
C43 0.019(2) 0.019(3) 0.018(2) -0.008(2) -0.0019(19) -0.003(2)
C44 0.029(3) 0.020(3) 0.028(3) -0.016(2) -0.005(2) -0.001(2)
C45 0.035(3) 0.019(3) 0.040(3) -0.014(2) -0.016(3) -0.004(2)
C46 0.020(3) 0.032(3) 0.051(4) -0.018(3) -0.007(2) -0.008(2)
C47 0.017(2) 0.022(3) 0.039(3) -0.019(2) 0.002(2) -0.003(2)
Cl1A 0.0411(14) 0.0336(13) 0.0464(15) -0.0083(11) -0.0009(11) -0.0151(11)
Cl1B 0.251(12) 0.058(4) 0.137(8) 0.040(5) -0.134(8) -0.075(6)
Cl2A 0.116(3) 0.0223(14) 0.074(2) 0.0018(14) -0.043(2) -0.0150(16)
Cl2B 0.086(5) 0.206(9) 0.204(9) -0.179(8) 0.085(6) -0.076(6)
Cl3A 0.064(2) 0.142(4) 0.071(2) -0.082(3) 0.0345(16) -0.052(2)
Cl3B 0.068(3) 0.100(5) 0.041(3) -0.045(3) 0.030(2) -0.062(3)
C91 0.039(4) 0.053(4) 0.085(5) -0.042(4) -0.001(3) -0.022(3)

loop_
_atom_type_symbol
_atom_type_description
_atom_type_scat_dispersion_real
_atom_type_scat_dispersion_imag
_atom_type_scat_source
C C 0.0033 0.0016 'International Tables Vol C Tables 4.2.6.8 and 6.1.1.4'
H H 0.0000 0.0000 'International Tables Vol C Tables 4.2.6.8 and 6.1.1.4'
N N 0.0061 0.0033 'International Tables Vol C Tables 4.2.6.8 and 6.1.1.4'
P P 0.1023 0.0942 'International Tables Vol C Tables 4.2.6.8 and 6.1.1.4'
Ni Ni 0.3393 1.1124 'International Tables Vol C Tables 4.2.6.8 and 6.1.1.4'
Br Br -0.2901 2.4595 'International Tables Vol C Tables 4.2.6.8 and 6.1.1.4'
Cl Cl 0.1484 0.1585 'International Tables Vol C Tables 4.2.6.8 and 6.1.1.4'

loop_
_exptl_crystal_face_index_h
_exptl_crystal_face_index_k
_exptl_crystal_face_index_l
_exptl_crystal_face_perp_dist
1.00 1.00 4.00 0.0290
1.00 -1.00 0.00 0.0880
-1.00 -1.00 -4.00 0.0360
-1.00 1.00 0.00 0.0640
1.00 1.00 0.00 0.0090
-1.00 -1.00 0.00 0.0230

loop_
_geom_angle_atom_site_label_1
_geom_angle_atom_site_label_2
_geom_angle_atom_site_label_3
_geom_angle
N1 Ni P2 93.66(11)
N1 Ni P1 94.34(11)
P2 Ni P1 170.62(5)
N1 Ni Br 168.07(11)
P2 Ni Br 86.16(4)
P1 Ni Br 87.02(4)
C30 P1 C24 103.1(2)
C30 P1 C14 102.1(2)
C24 P1 C14 103.1(2)
C30 P1 Ni 114.21(16)
C24 P1 Ni 122.31(15)
C14 P1 Ni 109.70(14)
C36 P2 C42 104.9(2)
C36 P2 C15 103.3(2)
C42 P2 C15 101.6(2)
C36 P2 Ni 120.57(16)
C42 P2 Ni 114.83(15)
C15 P2 Ni 109.53(15)
C13 N1 C2 103.9(3)
C13 N1 Ni 121.4(3)
C2 N1 Ni 121.5(3)
N1 C2 C3 129.2(4)
N1 C2 C7 111.9(4)
C3 C2 C7 118.8(4)
C4 C3 C2 118.2(4)
C4 C3 C15 121.8(4)
C2 C3 C15 120.0(4)
C3 C4 C5 123.5(4)
C3 C4 H4 118.2
C5 C4 H4 118.2
C6 C5 C4 117.8(4)
C6 C5 C16 123.0(4)
C4 C5 C16 119.2(4)
C5 C6 C7 120.0(4)
C5 C6 H6 120.0
C7 C6 H6 120.0
C6 C7 C2 121.6(4)
C6 C7 C8 132.4(4)
C2 C7 C8 106.1(4)
C9 C8 C13 121.6(4)
C9 C8 C7 132.4(4)
C13 C8 C7 106.0(4)
C10 C9 C8 120.2(4)
C10 C9 H9 119.9
C8 C9 H9 119.9
C9 C10 C11 117.5(4)
C9 C10 C20 123.3(4)
C11 C10 C20 119.2(4)
C12 C11 C10 123.5(4)
C12 C11 H11 118.3
C10 C11 H11 118.3
C11 C12 C13 118.3(4)
C11 C12 C14 121.5(4)
C13 C12 C14 120.2(4)
C12 C13 N1 129.5(4)
C12 C13 C8 118.4(4)
N1 C13 C8 112.0(4)
C12 C14 P1 107.5(3)
C12 C14 H14A 110.2
P1 C14 H14A 110.2
C12 C14 H14B 110.2
P1 C14 H14B 110.2
H14A C14 H14B 108.5
C3 C15 P2 106.4(3)
C3 C15 H15A 110.5
P2 C15 H15A 110.5
C3 C15 H15B 110.5
P2 C15 H15B 110.5
H15A C15 H15B 108.6
C17 C16 C19 108.4(4)
C17 C16 C5 107.8(4)
C19 C16 C5 112.7(4)
C17 C16 C18 109.7(4)
C19 C16 C18 108.5(4)
C5 C16 C18 109.7(4)
C16 C17 H17A 109.5
C16 C17 H17B 109.5
H17A C17 H17B 109.5
C16 C17 H17C 109.5
H17A C17 H17C 109.5
H17B C17 H17C 109.5
C16 C18 H18A 109.5
C16 C18 H18B 109.5
H18A C18 H18B 109.5
C16 C18 H18C 109.5
H18A C18 H18C 109.5
H18B C18 H18C 109.5
C16 C19 H19A 109.5
C16 C19 H19B 109.5
H19A C19 H19B 109.5
C16 C19 H19C 109.5
H19A C19 H19C 109.5
H19B C19 H19C 109.5
C23 C20 C22 109.7(5)
C23 C20 C21 109.7(4)
C22 C20 C21 108.0(5)
C23 C20 C10 110.1(4)
C22 C20 C10 110.6(4)
C21 C20 C10 108.7(4)
C20 C21 H21A 109.5
C20 C21 H21B 109.5
H21A C21 H21B 109.5
C20 C21 H21C 109.5
H21A C21 H21C 109.5
H21B C21 H21C 109.5
C20 C22 H22A 109.5
C20 C22 H22B 109.5
H22A C22 H22B 109.5
C20 C22 H22C 109.5
H22A C22 H22C 109.5
H22B C22 H22C 109.5
C20 C23 H23A 109.5
C20 C23 H23B 109.5
H23A C23 H23B 109.5
C20 C23 H23C 109.5
H23A C23 H23C 109.5
H23B C23 H23C 109.5
C25 C24 C29 118.8(4)
C25 C24 P1 121.4(4)
C29 C24 P1 119.7(4)
C24 C25 C26 120.8(5)
C24 C25 H25 119.6
C26 C25 H25 119.6
C27 C26 C25 120.0(6)
C27 C26 H26 120.0
C25 C26 H26 120.0
C26 C27 C28 120.1(5)
C26 C27 H27 119.9
C28 C27 H27 119.9
C27 C28 C29 120.1(6)
C27 C28 H28 120.0
C29 C28 H28 120.0
C24 C29 C28 120.1(6)
C24 C29 H29 120.0
C28 C29 H29 120.0
C35 C30 C31 118.8(4)
C35 C30 P1 121.1(4)
C31 C30 P1 119.9(4)
C32 C31 C30 120.5(5)
C32 C31 H31 119.8
C30 C31 H31 119.8
C33 C32 C31 120.2(5)
C33 C32 H32 119.9
C31 C32 H32 119.9
C34 C33 C32 120.0(5)
C34 C33 H33 120.0
C32 C33 H33 120.0
C33 C34 C35 120.2(5)
C33 C34 H34 119.9
C35 C34 H34 119.9
C34 C35 C30 120.3(5)
C34 C35 H35 119.9
C30 C35 H35 119.9
C41 C36 C37 118.5(4)
C41 C36 P2 120.2(4)
C37 C36 P2 121.3(4)
C38 C37 C36 120.1(5)
C38 C37 H37 119.9
C36 C37 H37 119.9
C39 C38 C37 120.5(5)
C39 C38 H38 119.7
C37 C38 H38 119.7
C40 C39 C38 120.0(5)
C40 C39 H39 120.0
C38 C39 H39 120.0
C39 C40 C41 120.3(5)
C39 C40 H40 119.9
C41 C40 H40 119.9
C36 C41 C40 120.5(5)
C36 C41 H41 119.7
C40 C41 H41 119.7
C43 C42 C47 118.6(4)
C43 C42 P2 120.6(3)
C47 C42 P2 120.4(3)
C42 C43 C44 120.3(4)
C42 C43 H43 119.8
C44 C43 H43 119.8
C45 C44 C43 120.4(5)
C45 C44 H44 119.8
C43 C44 H44 119.8
C44 C45 C46 120.1(5)
C44 C45 H45 120.0
C46 C45 H45 120.0
C47 C46 C45 119.9(5)
C47 C46 H46 120.1
C45 C46 H46 120.1
C46 C47 C42 120.8(5)
C46 C47 H47 119.6
C42 C47 H47 119.6
Cl1B C91 Cl2B 127.3(6)
Cl1B C91 Cl3A 64.0(5)
Cl2B C91 Cl3A 146.9(5)
Cl1B C91 Cl2A 139.7(5)
Cl2B C91 Cl2A 31.2(3)
Cl3A C91 Cl2A 117.7(4)
Cl1B C91 Cl3B 109.5(5)
Cl2B C91 Cl3B 105.1(5)
Cl3A C91 Cl3B 47.8(3)
Cl2A C91 Cl3B 73.9(3)
Cl1B C91 Cl1A 44.2(5)
Cl2B C91 Cl1A 83.4(5)
Cl3A C91 Cl1A 103.9(3)
Cl2A C91 Cl1A 104.6(3)
Cl3B C91 Cl1A 136.2(4)
Cl1B C91 H91 105.7
Cl2B C91 H91 97.0
Cl3A C91 H91 110.1
Cl2A C91 H91 110.1
Cl3B C91 H91 111.3
Cl1A C91 H91 110.1

loop_
_geom_bond_atom_site_label_1
_geom_bond_atom_site_label_2
_geom_bond_distance
Br Ni 2.3142(12)
Ni N1 1.948(4)
Ni P2 2.2161(16)
Ni P1 2.2307(17)
P1 C30 1.814(5)
P1 C24 1.824(5)
P1 C14 1.830(4)
P2 C36 1.814(5)
P2 C42 1.817(5)
P2 C15 1.818(4)
N1 C13 1.403(5)
N1 C2 1.405(5)
C2 C3 1.407(6)
C2 C7 1.412(6)
C3 C4 1.383(6)
C3 C15 1.495(6)
C4 C5 1.414(6)
C4 H4 0.9500
C5 C6 1.385(6)
C5 C16 1.530(6)
C6 C7 1.398(6)
C6 H6 0.9500
C7 C8 1.431(6)
C8 C9 1.395(6)
C8 C13 1.413(6)
C9 C10 1.376(6)
C9 H9 0.9500
C10 C11 1.414(6)
C10 C20 1.546(6)
C11 C12 1.381(6)
C11 H11 0.9500
C12 C13 1.402(6)
C12 C14 1.505(6)
C14 H14A 0.9900
C14 H14B 0.9900
C15 H15A 0.9900
C15 H15B 0.9900
C16 C17 1.522(7)
C16 C19 1.524(7)
C16 C18 1.543(7)
C17 H17A 0.9800
C17 H17B 0.9800
C17 H17C 0.9800
C18 H18A 0.9800
C18 H18B 0.9800
C18 H18C 0.9800
C19 H19A 0.9800
C19 H19B 0.9800
C19 H19C 0.9800
C20 C23 1.510(7)
C20 C22 1.532(7)
C20 C21 1.535(7)
C21 H21A 0.9800
C21 H21B 0.9800
C21 H21C 0.9800
C22 H22A 0.9800
C22 H22B 0.9800
C22 H22C 0.9800
C23 H23A 0.9800
C23 H23B 0.9800
C23 H23C 0.9800
C24 C25 1.391(7)
C24 C29 1.395(7)
C25 C26 1.395(7)
C25 H25 0.9500
C26 C27 1.368(9)
C26 H26 0.9500
C27 C28 1.391(9)
C27 H27 0.9500
C28 C29 1.395(7)
C28 H28 0.9500
C29 H29 0.9500
C30 C35 1.391(7)
C30 C31 1.395(6)
C31 C32 1.384(7)
C31 H31 0.9500
C32 C33 1.380(7)
C32 H32 0.9500
C33 C34 1.377(7)
C33 H33 0.9500
C34 C35 1.391(7)
C34 H34 0.9500
C35 H35 0.9500
C36 C41 1.383(7)
C36 C37 1.395(7)
C37 C38 1.389(7)
C37 H37 0.9500
C38 C39 1.367(8)
C38 H38 0.9500
C39 C40 1.365(8)
C39 H39 0.9500
C40 C41 1.393(7)
C40 H40 0.9500
C41 H41 0.9500
C42 C43 1.381(6)
C42 C47 1.398(6)
C43 C44 1.391(7)
C43 H43 0.9500
C44 C45 1.364(7)
C44 H44 0.9500
C45 C46 1.387(7)
C45 H45 0.9500
C46 C47 1.373(7)
C46 H46 0.9500
C47 H47 0.9500
Cl1A C91 1.883(6)
Cl1B C91 1.584(6)
Cl2A C91 1.701(5)
Cl2B C91 1.675(7)
Cl3A C91 1.686(5)
Cl3B C91 1.844(6)
C91 H91 1.0000

loop_
_geom_torsion_atom_site_label_1
_geom_torsion_atom_site_label_2
_geom_torsion_atom_site_label_3
_geom_torsion_atom_site_label_4
_geom_torsion
N1 Ni P1 C30 -95.65(19)
P2 Ni P1 C30 115.9(3)
Br Ni P1 C30 72.47(16)
N1 Ni P1 C24 139.0(2)
P2 Ni P1 C24 -9.4(4)
Br Ni P1 C24 -52.9(2)
N1 Ni P1 C14 18.21(19)
P2 Ni P1 C14 -130.2(3)
Br Ni P1 C14 -173.67(15)
N1 Ni P2 C36 -142.9(2)
P1 Ni P2 C36 5.5(4)
Br Ni P2 C36 49.01(19)
N1 Ni P2 C42 90.05(19)
P1 Ni P2 C42 -121.5(3)
Br Ni P2 C42 -78.00(16)
N1 Ni P2 C15 -23.46(18)
P1 Ni P2 C15 125.0(3)
Br Ni P2 C15 168.50(15)
P2 Ni N1 C13 -158.0(3)
P1 Ni N1 C13 26.9(3)
Br Ni N1 C13 -69.3(7)
P2 Ni N1 C2 -23.3(3)
P1 Ni N1 C2 161.6(3)
Br Ni N1 C2 65.4(7)
C13 N1 C2 C3 -173.0(4)
Ni N1 C2 C3 45.7(6)
C13 N1 C2 C7 3.2(5)
Ni N1 C2 C7 -138.0(3)
N1 C2 C3 C4 -179.0(4)
C7 C2 C3 C4 5.0(6)
N1 C2 C3 C15 0.1(7)
C7 C2 C3 C15 -175.9(4)
C2 C3 C4 C5 -1.8(6)
C15 C3 C4 C5 179.1(4)
C3 C4 C5 C6 -1.0(6)
C3 C4 C5 C16 176.9(4)
C4 C5 C6 C7 0.6(6)
C16 C5 C6 C7 -177.2(4)
C5 C6 C7 C2 2.7(6)
C5 C6 C7 C8 -177.9(4)
N1 C2 C7 C6 177.7(4)
C3 C2 C7 C6 -5.6(6)
N1 C2 C7 C8 -1.8(5)
C3 C2 C7 C8 174.8(4)
C6 C7 C8 C9 0.0(8)
C2 C7 C8 C9 179.5(4)
C6 C7 C8 C13 -179.9(4)
C2 C7 C8 C13 -0.4(5)
C13 C8 C9 C10 -0.1(6)
C7 C8 C9 C10 -179.9(4)
C8 C9 C10 C11 -4.1(6)
C8 C9 C10 C20 174.9(4)
C9 C10 C11 C12 3.2(7)
C20 C10 C11 C12 -175.8(4)
C10 C11 C12 C13 1.9(7)
C10 C11 C12 C14 -177.7(4)
C11 C12 C13 N1 177.2(4)
C14 C12 C13 N1 -3.2(7)
C11 C12 C13 C8 -6.1(6)
C14 C12 C13 C8 173.6(4)
C2 N1 C13 C12 173.4(4)
Ni N1 C13 C12 -45.2(6)
C2 N1 C13 C8 -3.5(4)
Ni N1 C13 C8 137.8(3)
C9 C8 C13 C12 5.3(6)
C7 C8 C13 C12 -174.8(4)
C9 C8 C13 N1 -177.4(4)
C7 C8 C13 N1 2.5(5)
C11 C12 C14 P1 -124.9(4)
C13 C12 C14 P1 55.5(5)
C30 P1 C14 C12 65.1(3)
C24 P1 C14 C12 171.8(3)
Ni P1 C14 C12 -56.4(3)
C4 C3 C15 P2 124.1(4)
C2 C3 C15 P2 -54.9(5)
C36 P2 C15 C3 -169.5(3)
C42 P2 C15 C3 -61.0(3)
Ni P2 C15 C3 60.8(3)
C6 C5 C16 C17 116.6(5)
C4 C5 C16 C17 -61.2(5)
C6 C5 C16 C19 -2.9(6)
C4 C5 C16 C19 179.3(4)
C6 C5 C16 C18 -124.0(5)
C4 C5 C16 C18 58.2(6)
C9 C10 C20 C23 118.5(5)
C11 C10 C20 C23 -62.6(6)
C9 C10 C20 C22 -2.9(7)
C11 C10 C20 C22 176.0(5)
C9 C10 C20 C21 -121.3(5)
C11 C10 C20 C21 57.6(6)
C30 P1 C24 C25 130.7(4)
C14 P1 C24 C25 24.8(4)
Ni P1 C24 C25 -99.1(4)
C30 P1 C24 C29 -46.3(4)
C14 P1 C24 C29 -152.2(4)
Ni P1 C24 C29 83.9(4)
C29 C24 C25 C26 1.1(7)
P1 C24 C25 C26 -176.0(4)
C24 C25 C26 C27 -0.6(8)
C25 C26 C27 C28 -0.4(8)
C26 C27 C28 C29 0.9(8)
C25 C24 C29 C28 -0.6(7)
P1 C24 C29 C28 176.5(4)
C27 C28 C29 C24 -0.4(8)
C24 P1 C30 C35 136.5(4)
C14 P1 C30 C35 -116.8(4)
Ni P1 C30 C35 1.5(4)
C24 P1 C30 C31 -48.4(4)
C14 P1 C30 C31 58.3(4)
Ni P1 C30 C31 176.6(3)
C35 C30 C31 C32 1.0(7)
P1 C30 C31 C32 -174.3(4)
C30 C31 C32 C33 -1.4(8)
C31 C32 C33 C34 1.2(8)
C32 C33 C34 C35 -0.5(8)
C33 C34 C35 C30 0.0(8)
C31 C30 C35 C34 -0.3(7)
P1 C30 C35 C34 174.9(4)
C42 P2 C36 C41 -139.2(4)
C15 P2 C36 C41 -33.2(5)
Ni P2 C36 C41 89.3(4)
C42 P2 C36 C37 39.0(5)
C15 P2 C36 C37 145.0(4)
Ni P2 C36 C37 -92.4(4)
C41 C36 C37 C38 1.3(8)
P2 C36 C37 C38 -177.0(4)
C36 C37 C38 C39 -0.9(9)
C37 C38 C39 C40 -0.1(10)
C38 C39 C40 C41 0.8(11)
C37 C36 C41 C40 -0.6(9)
P2 C36 C41 C40 177.7(5)
C39 C40 C41 C36 -0.4(10)
C36 P2 C42 C43 -136.4(4)
C15 P2 C42 C43 116.4(4)
Ni P2 C42 C43 -1.7(4)
C36 P2 C42 C47 50.6(4)
C15 P2 C42 C47 -56.7(4)
Ni P2 C42 C47 -174.8(3)
C47 C42 C43 C44 -0.2(7)
P2 C42 C43 C44 -173.4(4)
C42 C43 C44 C45 0.0(7)
C43 C44 C45 C46 0.3(8)
C44 C45 C46 C47 -0.2(8)
C45 C46 C47 C42 0.0(8)
C43 C42 C47 C46 0.3(7)
P2 C42 C47 C46 173.4(4)
